data_7246667
loop_
_publ_author_name
'Kharraz, Haia'
'Hachem, Hadi'
'Le Gal, Yann'
'Roisnel, Thierry'
'Jeannin, Olivier'
'Barri\`ere, Fr\'ed\'eric'
'Guizouarn, Thierry'
'Lorcy, Dominique'

_publ_section_title
;
 Non-covalent interactions in neutral and oxidized tetrathiafulvalenes
;
_journal_issue 19
_journal_name_full CrystEngComm
_journal_page_first 2946
_journal_page_last 2958
_journal_paper_doi 10.1039/D3CE00257H
_journal_volume 25
_journal_year 2023
_chemical_formula_moiety 'C5 N2 O S4'
_chemical_formula_sum 'C5 N2 O S4'
_chemical_formula_weight 232.31
_space_group_IT_number 15
_space_group_name_Hall '-C 2yc'
_space_group_name_H-M_alt 'C 1 2/c 1'
_symmetry_cell_setting monoclinic
_symmetry_Int_Tables_number 15
_symmetry_space_group_name_Hall '-C 2yc'
_symmetry_space_group_name_H-M 'C 1 2/c 1'
_audit_conform_dict_location ftp://ftp.iucr.org/pub/cif_core.dic
_audit_conform_dict_name cif_core.dic
_audit_conform_dict_version 2.4.3
_audit_creation_date 2018-04-18T09:57:49-00:00
_audit_creation_method 'WinGX routine CIF_UPDATE'
_audit_update_record
;
2023-03-01 deposited with the CCDC.	2023-04-25 downloaded from the CCDC.
;
_cell_angle_alpha 90
_cell_angle_beta 91.669(9)
_cell_angle_gamma 90
_cell_formula_units_Z 8
_cell_length_a 19.606(4)
_cell_length_b 3.8452(7)
_cell_length_c 20.687(4)
_cell_measurement_reflns_used 2487
_cell_measurement_temperature 150(2)
_cell_measurement_theta_max 27.4
_cell_measurement_theta_min 2.91
_cell_measurement_wavelength 0.71073
_cell_volume 1558.9(5)
_computing_cell_refinement 'APEX3 (Bruker, 2015); SAINT (Bruker, 2014)'
_computing_data_collection 'SAINT (Bruker, 2014)'
_computing_data_reduction 'SAINT (Bruker, 2014)'
_computing_molecular_graphics 'Ortep for Windows (Farrugia, 2012)'
_computing_publication_material 'WinGX publication routines (Farrugia, 2012)'
_computing_structure_refinement 'SHELXL-2014/7 (Sheldrick, 2014)'
_computing_structure_solution 'SIR-92 (Altomare et al., 1994)'
_diffrn_ambient_temperature 150(2)
_diffrn_detector 'CCD plate'
_diffrn_measured_fraction_theta_full 0.967
_diffrn_measured_fraction_theta_max 0.966
_diffrn_measurement_device_type 'D8 VENTURE Bruker AXS'
_diffrn_measurement_method 'CCD rotation images, thick slices'
_diffrn_orient_matrix_UB_11 -0.028689
_diffrn_orient_matrix_UB_12 -0.11989
_diffrn_orient_matrix_UB_13 -0.033979
_diffrn_orient_matrix_UB_21 -0.010731
_diffrn_orient_matrix_UB_22 -0.188083
_diffrn_orient_matrix_UB_23 0.031502
_diffrn_orient_matrix_UB_31 -0.04081
_diffrn_orient_matrix_UB_32 0.133735
_diffrn_orient_matrix_UB_33 0.013843
_diffrn_radiation_monochromator 'multilayer monochromator'
_diffrn_radiation_probe x-ray
_diffrn_radiation_source 'Incoatec microfocus sealed tube'
_diffrn_radiation_type MoK\a
_diffrn_radiation_wavelength 0.71073
_diffrn_reflns_av_R_equivalents 0.0567
_diffrn_reflns_av_unetI/netI 0.0626
_diffrn_reflns_Laue_measured_fraction_full 0.967
_diffrn_reflns_Laue_measured_fraction_max 0.966
_diffrn_reflns_limit_h_max 24
_diffrn_reflns_limit_h_min -21
_diffrn_reflns_limit_k_max 4
_diffrn_reflns_limit_k_min -4
_diffrn_reflns_limit_l_max 26
_diffrn_reflns_limit_l_min -26
_diffrn_reflns_number 5045
_diffrn_reflns_point_group_measured_fraction_full 0.967
_diffrn_reflns_point_group_measured_fraction_max 0.966
_diffrn_reflns_theta_full 25.242
_diffrn_reflns_theta_max 27.455
_diffrn_reflns_theta_min 2.822
_diffrn_standards_number 0
_exptl_absorpt_coefficient_mu 1.158
_exptl_absorpt_correction_T_max 0.977
_exptl_absorpt_correction_T_min 0.959
_exptl_absorpt_correction_type multi-scan
_exptl_absorpt_process_details
;
  [Sheldrick, G.M. (2014). SADABS Bruker AXS Inc., Madison, Wisconsin, USA]
;
_exptl_crystal_colour colorless
_exptl_crystal_density_diffrn 1.98
_exptl_crystal_density_method 'not measured'
_exptl_crystal_description needle
_exptl_crystal_F_000 928
_exptl_crystal_size_max 0.24
_exptl_crystal_size_mid 0.03
_exptl_crystal_size_min 0.02
_refine_diff_density_max 0.681
_refine_diff_density_min -0.623
_refine_diff_density_rms 0.15
_refine_ls_extinction_method none
_refine_ls_goodness_of_fit_ref 1.09
_refine_ls_hydrogen_treatment undef
_refine_ls_matrix_type full
_refine_ls_number_constraints 0
_refine_ls_number_parameters 109
_refine_ls_number_reflns 1704
_refine_ls_number_restraints 0
_refine_ls_restrained_S_all 1.09
_refine_ls_R_factor_all 0.0738
_refine_ls_R_factor_gt 0.0571
_refine_ls_shift/su_max 0
_refine_ls_shift/su_mean 0
_refine_ls_structure_factor_coef Fsqd
_refine_ls_weighting_details 'w=1/[\s^2^(Fo^2^)+29.7939P] where P=(Fo^2^+2Fc^2^)/3'
_refine_ls_weighting_scheme calc
_refine_ls_wR_factor_gt 0.1197
_refine_ls_wR_factor_ref 0.1257
_reflns_Friedel_coverage 0
_reflns_number_gt 1399
_reflns_number_total 1704
_reflns_threshold_expression 'I > 2\s(I)'
_cod_data_source_file d3ce00257h2.cif
_cod_data_source_block shelx_CCDC1
_cod_depositor_comments 'Adding full bibliography for 7246664--7246672.cif.'
_cod_original_sg_symbol_H-M 'C 2/c'
_cod_database_code 7246667

loop_
_symmetry_equiv_pos_as_xyz
'x, y, z'
'-x, y, -z+1/2'
'x+1/2, y+1/2, z'
'-x+1/2, y+1/2, -z+1/2'
'-x, -y, -z'
'x, -y, z-1/2'
'-x+1/2, -y+1/2, -z'
'x+1/2, -y+1/2, z-1/2'

loop_
_atom_site_label
_atom_site_type_symbol
_atom_site_fract_x
_atom_site_fract_y
_atom_site_fract_z
_atom_site_U_iso_or_equiv
_atom_site_adp_type
_atom_site_occupancy
_atom_site_site_symmetry_order
_atom_site_calc_flag
_atom_site_refinement_flags_posn
_atom_site_refinement_flags_adp
_atom_site_refinement_flags_occupancy
_atom_site_disorder_assembly
_atom_site_disorder_group
S3 S 0.42653(6) 0.2953(3) 0.54213(5) 0.0112(3) Uani 1 1 d . . . . .
S4 S 0.33707(7) 0.0153(4) 0.42806(5) 0.0140(3) Uani 1 1 d . . . . .
S2 S 0.42875(7) 0.3443(3) 0.69364(5) 0.0132(3) Uani 1 1 d . . . . .
S1 S 0.28961(7) 0.0138(3) 0.68495(6) 0.0139(3) Uani 1 1 d . . . . .
O1 O 0.3557(2) 0.1794(11) 0.79374(16) 0.0208(9) Uani 1 1 d . . . . .
N1 N 0.3065(2) 0.0097(11) 0.55237(18) 0.0112(8) Uani 1 1 d . . . . .
C3 C 0.3938(3) 0.2482(12) 0.6179(2) 0.0114(10) Uani 1 1 d . . . . .
C2 C 0.3312(3) 0.0951(12) 0.6133(2) 0.0103(10) Uani 1 1 d . . . . .
N2 N 0.4620(2) 0.3025(13) 0.3854(2) 0.0211(10) Uani 1 1 d . . . . .
C5 C 0.4112(3) 0.1847(13) 0.4015(2) 0.0136(10) Uani 1 1 d . . . . .
C1 C 0.3578(3) 0.1772(13) 0.7356(2) 0.0144(10) Uani 1 1 d . . . . .
C4 C 0.3519(3) 0.1023(12) 0.5114(2) 0.0111(10) Uani 1 1 d . . . . .

loop_
_atom_site_aniso_label
_atom_site_aniso_U_11
_atom_site_aniso_U_22
_atom_site_aniso_U_33
_atom_site_aniso_U_23
_atom_site_aniso_U_13
_atom_site_aniso_U_12
S3 0.0133(6) 0.0120(6) 0.0084(5) -0.0002(4) 0.0009(4) -0.0021(5)
S4 0.0174(7) 0.0160(6) 0.0085(5) -0.0021(5) 0.0009(4) -0.0018(6)
S2 0.0155(7) 0.0158(6) 0.0081(5) -0.0009(5) -0.0013(4) -0.0010(5)
S1 0.0177(7) 0.0139(6) 0.0104(5) 0.0011(5) 0.0033(5) -0.0012(5)
O1 0.024(2) 0.028(2) 0.0099(16) 0.0020(16) 0.0015(15) 0.0025(19)
N1 0.012(2) 0.0100(19) 0.0121(18) -0.0010(16) 0.0001(16) 0.0004(18)
C3 0.017(3) 0.008(2) 0.009(2) 0.0007(17) 0.0016(18) 0.001(2)
C2 0.011(3) 0.008(2) 0.012(2) 0.0005(18) 0.0019(18) 0.0013(19)
N2 0.023(3) 0.029(3) 0.011(2) -0.0008(19) 0.0015(18) -0.003(2)
C5 0.023(3) 0.011(2) 0.006(2) -0.0011(19) -0.0022(19) 0.001(2)
C1 0.021(3) 0.011(2) 0.011(2) 0.0018(19) 0.0016(19) 0.002(2)
C4 0.015(3) 0.008(2) 0.010(2) -0.0012(17) -0.0022(18) 0.001(2)

loop_
_atom_type_symbol
_atom_type_description
_atom_type_scat_dispersion_real
_atom_type_scat_dispersion_imag
_atom_type_scat_source
C C 0.0033 0.0016 'International Tables Vol C Tables 4.2.6.8 and 6.1.1.4'
N N 0.0061 0.0033 'International Tables Vol C Tables 4.2.6.8 and 6.1.1.4'
O O 0.0106 0.006 'International Tables Vol C Tables 4.2.6.8 and 6.1.1.4'
S S 0.1246 0.1234 'International Tables Vol C Tables 4.2.6.8 and 6.1.1.4'

loop_
_geom_angle_atom_site_label_1
_geom_angle_atom_site_label_2
_geom_angle_atom_site_label_3
_geom_angle
_geom_angle_site_symmetry_1
_geom_angle_site_symmetry_3
_geom_angle_publ_flag
C3 S3 C4 87.4(2) . . ?
C5 S4 C4 97.2(2) . . ?
C3 S2 C1 94.0(2) . . ?
C2 S1 C1 94.3(2) . . ?
C4 N1 C2 107.7(4) . . ?
C2 C3 S3 110.0(4) . . ?
C2 C3 S2 119.2(4) . . ?
S3 C3 S2 130.8(3) . . ?
C3 C2 N1 117.3(4) . . ?
C3 C2 S1 117.5(4) . . ?
N1 C2 S1 125.2(4) . . ?
N2 C5 S4 178.0(4) . . ?
O1 C1 S2 122.3(4) . . ?
O1 C1 S1 122.7(4) . . ?
S2 C1 S1 115.0(3) . . ?
N1 C4 S3 117.6(3) . . ?
N1 C4 S4 119.2(4) . . ?
S3 C4 S4 123.1(3) . . ?

loop_
_geom_bond_atom_site_label_1
_geom_bond_atom_site_label_2
_geom_bond_distance
_geom_bond_site_symmetry_2
_geom_bond_publ_flag
S3 C3 1.720(5) . ?
S3 C4 1.744(5) . ?
S4 C5 1.699(6) . ?
S4 C4 1.772(5) . ?
S2 C3 1.732(5) . ?
S2 C1 1.780(5) . ?
S1 C2 1.740(5) . ?
S1 C1 1.788(5) . ?
O1 C1 1.206(6) . ?
N1 C4 1.295(6) . ?
N1 C2 1.377(6) . ?
C3 C2 1.362(7) . ?
N2 C5 1.151(7) . ?

loop_
_geom_torsion_atom_site_label_1
_geom_torsion_atom_site_label_2
_geom_torsion_atom_site_label_3
_geom_torsion_atom_site_label_4
_geom_torsion
_geom_torsion_site_symmetry_1
_geom_torsion_site_symmetry_2
_geom_torsion_site_symmetry_3
_geom_torsion_site_symmetry_4
_geom_torsion_publ_flag
C4 S3 C3 C2 0.0(4) . . . . ?
C4 S3 C3 S2 176.9(4) . . . . ?
C1 S2 C3 C2 0.0(4) . . . . ?
C1 S2 C3 S3 -176.6(4) . . . . ?
S3 C3 C2 N1 0.0(6) . . . . ?
S2 C3 C2 N1 -177.3(3) . . . . ?
S3 C3 C2 S1 178.6(3) . . . . ?
S2 C3 C2 S1 1.3(6) . . . . ?
C4 N1 C2 C3 -0.1(6) . . . . ?
C4 N1 C2 S1 -178.5(4) . . . . ?
C1 S1 C2 C3 -1.8(4) . . . . ?
C1 S1 C2 N1 176.7(4) . . . . ?
C3 S2 C1 O1 179.8(5) . . . . ?
C3 S2 C1 S1 -1.2(3) . . . . ?
C2 S1 C1 O1 -179.3(5) . . . . ?
C2 S1 C1 S2 1.8(3) . . . . ?
C2 N1 C4 S3 0.1(5) . . . . ?
C2 N1 C4 S4 177.9(3) . . . . ?
C3 S3 C4 N1 -0.1(4) . . . . ?
C3 S3 C4 S4 -177.8(3) . . . . ?
C5 S4 C4 N1 -179.3(4) . . . . ?
C5 S4 C4 S3 -1.6(4) . . . . ?
